data_7003598
loop_
_publ_author_name
'Li, Shun-Li'
'Lan, Ya-Qian'
'Ma, Jian-Fang'
'Yang, Jin'
'Liu, Jie'
'Fu, Yao-Mei'
'Su, Zhong-Min'

_publ_section_title
;
 Inorganic--organic hybrid materials with different dimensions
 constructed from copper--fluconazole metal--organic units and Keggin
 polyanion clusters
;
_journal_issue 15
_journal_name_full 'Dalton Transactions'
_journal_page_first 2015
_journal_page_last 2025
_journal_paper_doi 10.1039/b717376h
_journal_year 2008
_chemical_formula_sum 'C52 H48 Cu4 F8 Mo12 N24 O44 Si'
_chemical_formula_weight 3298.67
_chemical_name_systematic
;
?
;
_space_group_IT_number 14
_symmetry_cell_setting monoclinic
_symmetry_space_group_name_Hall '-P 2ybc'
_symmetry_space_group_name_H-M 'P 1 21/c 1'
_atom_sites_solution_hydrogens geom
_atom_sites_solution_primary direct
_atom_sites_solution_secondary difmap
_audit_creation_method SHELXL-97
_cell_angle_alpha 90.00
_cell_angle_beta 116.2220(10)
_cell_angle_gamma 90.00
_cell_formula_units_Z 2
_cell_length_a 20.6860(12)
_cell_length_b 11.6430(7)
_cell_length_c 20.7870(12)
_cell_measurement_temperature 293(2)
_cell_measurement_theta_max 28.11
_cell_measurement_theta_min 1.96
_cell_volume 4491.3(5)
_computing_cell_refinement 'SMART (Bruker, 1997)'
_computing_data_collection 'SMART (Bruker, 1997)'
_computing_data_reduction SAINT
_computing_molecular_graphics 'SHELXTL-PLUS (Sheldrick, 1990)'
_computing_publication_material SHELXL-97
_computing_structure_refinement 'SHELXL-97 (Sheldrick, 1997)'
_computing_structure_solution 'SHELXS-97(Sheldrick, 1997)'
_diffrn_ambient_temperature 293(2)
_diffrn_measured_fraction_theta_full 0.986
_diffrn_measured_fraction_theta_max 0.963
_diffrn_measurement_device_type 'Bruker APEX CCD area-detector'
_diffrn_measurement_method '\w scans'
_diffrn_radiation_monochromator graphite
_diffrn_radiation_source 'fine-focus sealed tube'
_diffrn_radiation_type MoK\a
_diffrn_radiation_wavelength 0.71069
_diffrn_reflns_av_R_equivalents 0.0379
_diffrn_reflns_av_sigmaI/netI 0.0539
_diffrn_reflns_limit_h_max 23
_diffrn_reflns_limit_h_min -26
_diffrn_reflns_limit_k_max 15
_diffrn_reflns_limit_k_min -15
_diffrn_reflns_limit_l_max 27
_diffrn_reflns_limit_l_min -16
_diffrn_reflns_number 26425
_diffrn_reflns_theta_full 25.00
_diffrn_reflns_theta_max 28.11
_diffrn_reflns_theta_min 1.96
_diffrn_standards_number 0
_exptl_absorpt_coefficient_mu 2.671
_exptl_absorpt_correction_T_max 0.652
_exptl_absorpt_correction_T_min 0.608
_exptl_absorpt_correction_type multi-scan
_exptl_absorpt_process_details 'SADABS(Sheldrick, 1996)'
_exptl_crystal_colour yellow
_exptl_crystal_density_diffrn 2.439
_exptl_crystal_density_method 'not measured'
_exptl_crystal_description block
_exptl_crystal_F_000 3172
_exptl_crystal_size_max 0.19
_exptl_crystal_size_mid 0.18
_exptl_crystal_size_min 0.16
_refine_diff_density_max 2.195
_refine_diff_density_min -1.499
_refine_diff_density_rms 0.161
_refine_ls_extinction_method none
_refine_ls_goodness_of_fit_ref 1.037
_refine_ls_hydrogen_treatment constr
_refine_ls_matrix_type full
_refine_ls_number_parameters 616
_refine_ls_number_reflns 10573
_refine_ls_number_restraints 0
_refine_ls_restrained_S_all 1.037
_refine_ls_R_factor_all 0.1049
_refine_ls_R_factor_gt 0.0637
_refine_ls_shift/su_max 0.001
_refine_ls_shift/su_mean 0.000
_refine_ls_structure_factor_coef Fsqd
_refine_ls_weighting_details 'calc w=1/[\s^2^(Fo^2^)+(0.0829P)^2^+19.3612P] where P=(Fo^2^+2Fc^2^)/3'
_refine_ls_weighting_scheme calc
_refine_ls_wR_factor_gt 0.1577
_refine_ls_wR_factor_ref 0.1826
_reflns_number_gt 6729
_reflns_number_total 10573
_reflns_threshold_expression >2sigma(I)
_cod_data_source_file b717376h.txt
_cod_data_source_block 6
_cod_depositor_comments
;
The following automatic conversions were performed:
'_symmetry_cell_setting' value 'Monoclinic' changed to 'monoclinic'
according to '/home/saulius/struct/CIF-dictionaries/cif_core.dic'
dictionary named 'cif_core.dic' version 2.4.1 from 2010-06-29.

Automatic conversion script
Id: cif_fix_enum 1527 2010-12-29 10:47:43Z saulius 
;
_cod_original_sg_symbol_H-M P21/c
_cod_database_code 7003598

loop_
_symmetry_equiv_pos_as_xyz
'x, y, z'
'-x, y+1/2, -z+1/2'
'-x, -y, -z'
'x, -y-1/2, z-1/2'

loop_
_atom_site_label
_atom_site_type_symbol
_atom_site_fract_x
_atom_site_fract_y
_atom_site_fract_z
_atom_site_U_iso_or_equiv
_atom_site_adp_type
_atom_site_occupancy
_atom_site_symmetry_multiplicity
_atom_site_calc_flag
_atom_site_refinement_flags
_atom_site_disorder_assembly
_atom_site_disorder_group
Cu1 Cu 0.53986(8) 0.44624(13) 0.82277(8) 0.0719(4) Uani 1 1 d . . .
Cu2 Cu 0.15770(8) 0.99796(11) 0.81784(9) 0.0762(4) Uani 1 1 d . . .
Si Si 0.5000 0.5000 0.5000 0.0301(6) Uani 1 2 d S . .
Mo1 Mo 0.33419(4) 0.55547(6) 0.50976(4) 0.04315(19) Uani 1 1 d . . .
Mo2 Mo 0.50073(5) 0.61545(6) 0.65791(4) 0.0555(2) Uani 1 1 d . . .
Mo3 Mo 0.33469(4) 0.42048(6) 0.35520(4) 0.04565(19) Uani 1 1 d . . .
Mo4 Mo 0.44261(5) 0.78515(6) 0.50123(4) 0.0547(2) Uani 1 1 d . . .
Mo5 Mo 0.39883(4) 0.26659(7) 0.52069(4) 0.04414(19) Uani 1 1 d . . .
Mo6 Mo 0.42922(5) 0.66623(8) 0.33925(4) 0.0601(3) Uani 1 1 d . . .
C1 C 0.3884(7) 0.3996(10) 0.7242(6) 0.070(3) Uani 1 1 d . . .
H1 H 0.3981 0.3908 0.6849 0.084 Uiso 1 1 calc R . .
C2 C 0.4019(6) 0.4327(9) 0.8288(6) 0.063(3) Uani 1 1 d . . .
H2 H 0.4206 0.4517 0.8772 0.076 Uiso 1 1 calc R . .
C3 C 0.2742(6) 0.4034(9) 0.8074(6) 0.066(3) Uani 1 1 d . . .
H3A H 0.2369 0.3528 0.7748 0.079 Uiso 1 1 calc R . .
H3B H 0.2907 0.3728 0.8555 0.079 Uiso 1 1 calc R . .
C4 C 0.2433(7) 0.5190(10) 0.8043(9) 0.095(4) Uani 1 1 d . . .
C5 C 0.2401(9) 0.5968(10) 0.7490(9) 0.108(6) Uani 1 1 d . . .
H5A H 0.2161 0.5587 0.7029 0.130 Uiso 1 1 calc R . .
H5B H 0.2888 0.6149 0.7568 0.130 Uiso 1 1 calc R . .
C6 C 0.1159(7) 0.8159(11) 0.7079(7) 0.087(4) Uani 1 1 d . . .
H6 H 0.0715 0.8488 0.6788 0.104 Uiso 1 1 calc R . .
C7 C 0.2183(6) 0.7912(9) 0.7904(8) 0.082(4) Uani 1 1 d . . .
H7 H 0.2619 0.7998 0.8311 0.099 Uiso 1 1 calc R . .
C8 C 0.1751(6) 0.5165(9) 0.8151(6) 0.065(3) Uani 1 1 d . . .
C9 C 0.1714(8) 0.5824(13) 0.8683(7) 0.096(4) Uani 1 1 d . . .
H9 H 0.2126 0.6218 0.8991 0.115 Uiso 1 1 calc R . .
C10 C 0.1120(9) 0.5932(15) 0.8785(8) 0.110(5) Uani 1 1 d . . .
H10 H 0.1120 0.6395 0.9149 0.132 Uiso 1 1 calc R . .
C11 C 0.0522(7) 0.5350(13) 0.8344(8) 0.085(4) Uani 1 1 d . . .
C12 C 0.0518(6) 0.4678(11) 0.7835(7) 0.074(3) Uani 1 1 d . . .
H12 H 0.0108 0.4267 0.7540 0.089 Uiso 1 1 calc R . .
C13 C 0.1138(8) 0.4605(11) 0.7756(7) 0.079(3) Uani 1 1 d . . .
C14 C 0.6927(8) 0.3953(11) 0.9025(8) 0.091(4) Uani 1 1 d . . .
H14 H 0.6839 0.3269 0.9204 0.109 Uiso 1 1 calc R . .
C15 C 0.6756(7) 0.5484(11) 0.8472(5) 0.072(3) Uani 1 1 d . . .
H15 H 0.6538 0.6120 0.8187 0.087 Uiso 1 1 calc R . .
C16 C 0.8045(7) 0.6026(12) 0.8834(6) 0.084(4) Uani 1 1 d . . .
H16A H 0.7914 0.6360 0.8365 0.100 Uiso 1 1 calc R . .
H16B H 0.8468 0.5550 0.8955 0.100 Uiso 1 1 calc R . .
C17 C 0.8226(6) 0.6993(10) 0.9392(5) 0.065(3) Uani 1 1 d . . .
C18 C 0.8332(5) 0.6514(9) 1.0104(5) 0.057(2) Uani 1 1 d . . .
H18A H 0.7878 0.6207 1.0058 0.068 Uiso 1 1 calc R . .
H18B H 0.8675 0.5887 1.0236 0.068 Uiso 1 1 calc R . .
C19 C 0.8232(5) 0.8146(9) 1.0837(5) 0.060(2) Uani 1 1 d . . .
H19 H 0.7733 0.8219 1.0606 0.073 Uiso 1 1 calc R . .
C20 C 0.9325(6) 0.8362(9) 1.1515(6) 0.066(3) Uani 1 1 d . . .
H20 H 0.9752 0.8652 1.1872 0.079 Uiso 1 1 calc R . .
C21 C 0.8904(6) 0.7637(10) 0.9443(5) 0.096(4) Uani 1 1 d G . .
C22 C 0.8846(6) 0.8784(11) 0.9240(6) 0.118(5) Uiso 1 1 d G . .
H22 H 0.8407 0.9164 0.9089 0.142 Uiso 1 1 calc R . .
C23 C 0.9442(8) 0.9364(9) 0.9262(7) 0.160(8) Uiso 1 1 d G . .
H23 H 0.9403 1.0132 0.9126 0.192 Uiso 1 1 calc R . .
C24 C 1.0098(6) 0.8796(13) 0.9487(8) 0.152(7) Uiso 1 1 d G . .
C25 C 1.0156(6) 0.7649(13) 0.9690(7) 0.155(7) Uiso 1 1 d G . .
H25 H 1.0594 0.7269 0.9840 0.186 Uiso 1 1 calc R . .
C26 C 0.9559(8) 0.7069(8) 0.9667(6) 0.139(7) Uiso 1 1 d G . .
O1 O 0.4304(6) 0.4612(8) 0.4826(5) 0.034(2) Uani 0.50 1 d P . .
O1' O 0.4558(5) 0.5736(8) 0.5269(5) 0.032(2) Uani 0.50 1 d P . .
O2 O 0.4513(5) 0.4872(8) 0.4156(5) 0.030(2) Uani 0.50 1 d P . .
O2' O 0.4978(5) 0.3729(8) 0.5284(5) 0.030(2) Uani 0.50 1 d P . .
O3 O 0.3496(4) 0.3904(5) 0.5330(3) 0.0525(15) Uani 1 1 d . . .
O4 O 0.3002(3) 0.5093(5) 0.4137(3) 0.0517(15) Uani 1 1 d . . .
O5 O 0.3573(5) 0.7001(6) 0.4897(4) 0.091(3) Uani 1 1 d . . .
O6 O 0.4046(5) 0.5752(6) 0.6086(3) 0.090(3) Uani 1 1 d . . .
O7 O 0.4802(5) 0.7483(6) 0.5997(3) 0.094(3) Uani 1 1 d . . .
O8 O 0.4064(5) 0.7605(8) 0.3999(5) 0.097(3) Uiso 1 1 d . . .
O9 O 0.3522(6) 0.5695(6) 0.3252(7) 0.128(5) Uani 1 1 d . . .
O10 O 0.3491(3) 0.2993(5) 0.4179(3) 0.0508(15) Uani 1 1 d . . .
O11 O 0.4724(4) 0.2746(10) 0.6118(4) 0.103(3) Uani 1 1 d . . .
O12 O 0.5276(5) 0.4621(6) 0.6871(6) 0.104(4) Uani 1 1 d . . .
O13 O 0.5068(4) 0.6699(6) 0.7343(3) 0.0595(17) Uani 1 1 d . . .
O14 O 0.6014(6) 0.6401(7) 0.6756(7) 0.133(5) Uani 1 1 d . . .
O15 O 0.5339(5) 0.8110(8) 0.5081(5) 0.100(3) Uiso 1 1 d . . .
O16 O 0.4144(4) 0.9219(6) 0.5022(5) 0.080(2) Uani 1 1 d . . .
O17 O 0.2542(4) 0.3858(7) 0.2881(3) 0.080(2) Uani 1 1 d . . .
O18 O 0.3499(5) 0.1565(6) 0.5236(5) 0.083(2) Uani 1 1 d . . .
O19 O 0.3936(3) 0.7429(5) 0.2644(3) 0.0543(15) Uani 1 1 d . . .
O20 O 0.2579(5) 0.5771(8) 0.5153(5) 0.094(3) Uani 1 1 d . . .
O21 O 0.3002(6) 0.5813(12) 0.8688(6) 0.139(4) Uani 1 1 d . . .
H21 H 0.3077 0.5457 0.9055 0.209 Uiso 1 1 calc R . .
O22 O 0.7649(5) 0.7759(8) 0.9188(4) 0.090(3) Uani 1 1 d . . .
H17 H 0.7573 0.8054 0.8803 0.135 Uiso 1 1 calc R . .
N1 N 0.3353(5) 0.4046(7) 0.7883(4) 0.0567(19) Uani 1 1 d . . .
N2 N 0.3244(5) 0.3836(8) 0.7200(5) 0.068(2) Uani 1 1 d . . .
N3 N 0.4399(5) 0.4301(7) 0.7897(4) 0.060(2) Uani 1 1 d . . .
N4 N 0.2020(5) 0.7038(7) 0.7466(6) 0.071(3) Uani 1 1 d . . .
N5 N 0.1360(7) 0.7174(9) 0.6924(6) 0.097(4) Uani 1 1 d . . .
N6 N 0.1639(5) 0.8668(7) 0.7689(5) 0.067(2) Uani 1 1 d . . .
N7 N 0.6402(5) 0.4630(8) 0.8591(5) 0.068(2) Uani 1 1 d . . .
N8 N 0.7454(5) 0.5316(9) 0.8807(4) 0.066(2) Uani 1 1 d . . .
N9 N 0.7592(6) 0.4320(10) 0.9187(6) 0.086(3) Uani 1 1 d . . .
N10 N 0.8593(4) 0.7384(6) 1.0675(4) 0.0501(17) Uani 1 1 d . . .
N11 N 0.9305(4) 0.7510(8) 1.1115(5) 0.067(2) Uani 1 1 d . . .
N12 N 0.8663(5) 0.8806(7) 1.1371(4) 0.063(2) Uani 1 1 d . . .
F1 F 0.1172(5) 0.3843(10) 0.7318(5) 0.139(4) Uani 1 1 d . . .
F2 F -0.0102(5) 0.5483(9) 0.8420(6) 0.141(4) Uani 1 1 d . . .
F3 F 1.0647(13) 0.942(2) 0.9450(13) 0.298(10) Uiso 1 1 d . . .
F4 F 0.9619(6) 0.6015(11) 0.9916(6) 0.159(4) Uiso 1 1 d . . .

loop_
_atom_site_aniso_label
_atom_site_aniso_U_11
_atom_site_aniso_U_22
_atom_site_aniso_U_33
_atom_site_aniso_U_23
_atom_site_aniso_U_13
_atom_site_aniso_U_12
Cu1 0.0695(9) 0.0773(9) 0.0746(9) -0.0052(7) 0.0371(7) -0.0061(7)
Cu2 0.0670(9) 0.0533(7) 0.1070(11) -0.0203(7) 0.0372(8) -0.0007(6)
Si 0.0480(17) 0.0263(13) 0.0223(12) 0.0047(10) 0.0214(12) 0.0119(12)
Mo1 0.0489(4) 0.0413(4) 0.0439(4) -0.0063(3) 0.0248(3) 0.0001(3)
Mo2 0.1024(7) 0.0374(4) 0.0453(4) -0.0009(3) 0.0495(5) 0.0095(4)
Mo3 0.0505(4) 0.0403(4) 0.0536(4) 0.0037(3) 0.0298(4) 0.0024(3)
Mo4 0.0813(6) 0.0374(4) 0.0440(4) 0.0013(3) 0.0266(4) 0.0202(4)
Mo5 0.0479(4) 0.0463(4) 0.0413(4) 0.0059(3) 0.0225(3) 0.0011(3)
Mo6 0.0825(6) 0.0647(5) 0.0521(4) 0.0301(4) 0.0470(4) 0.0360(5)
C1 0.086(8) 0.077(7) 0.055(6) 0.009(5) 0.038(6) 0.004(6)
C2 0.078(8) 0.055(6) 0.060(6) 0.021(5) 0.034(6) 0.019(5)
C3 0.068(7) 0.055(6) 0.083(7) 0.027(5) 0.042(6) 0.018(5)
C4 0.088(9) 0.058(7) 0.171(14) 0.024(8) 0.088(10) 0.016(6)
C5 0.155(14) 0.058(7) 0.184(15) 0.041(8) 0.141(13) 0.039(8)
C6 0.084(9) 0.076(8) 0.080(8) -0.016(6) 0.017(7) 0.016(7)
C7 0.040(6) 0.056(6) 0.137(11) -0.006(7) 0.027(6) -0.003(5)
C8 0.060(6) 0.053(6) 0.087(8) 0.015(5) 0.038(6) 0.002(5)
C9 0.100(11) 0.108(11) 0.070(8) 0.010(7) 0.028(7) -0.021(9)
C10 0.115(12) 0.149(15) 0.093(10) -0.013(10) 0.070(10) -0.031(11)
C11 0.070(8) 0.106(10) 0.091(9) 0.011(8) 0.047(7) 0.005(7)
C12 0.061(7) 0.079(8) 0.081(8) 0.007(6) 0.031(6) -0.012(6)
C13 0.099(10) 0.071(7) 0.088(8) -0.019(6) 0.059(7) -0.015(7)
C14 0.090(10) 0.069(8) 0.106(10) 0.008(7) 0.037(8) -0.007(7)
C15 0.084(8) 0.082(8) 0.043(5) 0.000(5) 0.021(5) -0.008(6)
C16 0.086(8) 0.126(11) 0.051(6) -0.026(6) 0.041(6) -0.034(8)
C17 0.062(6) 0.082(7) 0.058(6) 0.000(5) 0.033(5) -0.010(6)
C18 0.056(6) 0.062(6) 0.048(5) 0.004(4) 0.019(4) 0.006(5)
C19 0.045(5) 0.062(6) 0.065(6) -0.003(5) 0.015(5) -0.001(5)
C20 0.055(6) 0.070(7) 0.069(6) -0.013(5) 0.024(5) 0.003(5)
C21 0.121(12) 0.105(10) 0.063(7) -0.028(7) 0.042(7) -0.035(9)
O1 0.046(6) 0.033(5) 0.027(5) 0.004(4) 0.021(4) 0.006(4)
O1' 0.048(6) 0.022(5) 0.035(5) 0.000(4) 0.027(5) -0.001(4)
O2 0.040(6) 0.026(5) 0.026(4) 0.005(4) 0.016(4) 0.005(4)
O2' 0.036(5) 0.021(4) 0.039(5) 0.008(4) 0.021(4) 0.005(4)
O3 0.076(4) 0.037(3) 0.046(3) -0.001(2) 0.029(3) 0.000(3)
O4 0.072(4) 0.039(3) 0.042(3) 0.004(2) 0.022(3) 0.010(3)
O5 0.141(7) 0.057(4) 0.042(4) 0.007(3) 0.010(4) -0.033(5)
O6 0.140(7) 0.052(4) 0.040(4) 0.007(3) 0.005(4) -0.035(4)
O7 0.142(7) 0.059(4) 0.041(4) 0.003(3) 0.003(4) -0.053(5)
O9 0.181(10) 0.040(4) 0.274(13) 0.052(6) 0.200(10) 0.041(5)
O10 0.072(4) 0.041(3) 0.038(3) 0.001(2) 0.023(3) 0.005(3)
O11 0.063(5) 0.194(10) 0.042(4) -0.024(5) 0.014(3) 0.053(6)
O12 0.148(8) 0.044(4) 0.203(10) 0.035(5) 0.153(8) 0.030(5)
O13 0.063(4) 0.083(5) 0.040(3) -0.014(3) 0.029(3) -0.003(3)
O14 0.186(10) 0.045(4) 0.283(14) 0.051(6) 0.207(11) 0.040(5)
O16 0.092(6) 0.045(4) 0.123(7) 0.011(4) 0.064(5) 0.017(4)
O17 0.098(6) 0.076(5) 0.034(3) -0.013(3) 0.000(3) 0.021(4)
O18 0.144(8) 0.041(4) 0.113(6) 0.005(4) 0.101(6) -0.003(4)
O19 0.062(4) 0.061(4) 0.040(3) 0.015(3) 0.022(3) 0.000(3)
O20 0.094(6) 0.117(7) 0.101(6) 0.038(5) 0.072(5) 0.054(5)
O21 0.088(7) 0.176(12) 0.118(8) -0.050(8) 0.013(6) -0.031(7)
O22 0.092(6) 0.098(6) 0.058(4) 0.023(4) 0.012(4) 0.013(5)
N1 0.056(5) 0.054(5) 0.062(5) 0.019(4) 0.028(4) 0.013(4)
N2 0.076(6) 0.065(5) 0.070(6) -0.001(4) 0.038(5) -0.009(5)
N3 0.076(6) 0.052(5) 0.063(5) 0.013(4) 0.040(5) 0.010(4)
N4 0.080(7) 0.040(5) 0.114(8) 0.013(5) 0.062(6) 0.012(4)
N5 0.137(10) 0.067(6) 0.076(7) -0.004(5) 0.038(7) 0.028(7)
N6 0.051(5) 0.046(4) 0.102(7) -0.009(4) 0.032(5) -0.001(4)
N7 0.080(6) 0.074(6) 0.056(5) -0.002(4) 0.036(5) -0.005(5)
N8 0.065(6) 0.087(7) 0.046(4) -0.010(4) 0.024(4) -0.018(5)
N9 0.078(7) 0.088(7) 0.086(7) 0.008(6) 0.030(6) -0.002(6)
N10 0.054(5) 0.051(4) 0.041(4) -0.005(3) 0.017(3) 0.002(3)
N11 0.044(5) 0.082(6) 0.065(5) -0.009(5) 0.016(4) 0.015(4)
N12 0.056(5) 0.065(5) 0.061(5) -0.013(4) 0.019(4) -0.002(4)
F1 0.119(7) 0.181(10) 0.123(7) -0.050(7) 0.059(6) -0.047(7)
F2 0.115(7) 0.159(9) 0.208(10) -0.010(7) 0.124(7) -0.022(6)

loop_
_atom_type_symbol
_atom_type_description
_atom_type_scat_dispersion_real
_atom_type_scat_dispersion_imag
_atom_type_scat_source
C C 0.0033 0.0016 'International Tables Vol C Tables 4.2.6.8 and 6.1.1.4'
H H 0.0000 0.0000 'International Tables Vol C Tables 4.2.6.8 and 6.1.1.4'
O O 0.0106 0.0060 'International Tables Vol C Tables 4.2.6.8 and 6.1.1.4'
Cu Cu 0.3201 1.2651 'International Tables Vol C Tables 4.2.6.8 and 6.1.1.4'
Mo Mo -1.6832 0.6857 'International Tables Vol C Tables 4.2.6.8 and 6.1.1.4'
N N 0.0061 0.0033 'International Tables Vol C Tables 4.2.6.8 and 6.1.1.4'
F F 0.0171 0.0103 'International Tables Vol C Tables 4.2.6.8 and 6.1.1.4'
Si Si 0.0817 0.0704 'International Tables Vol C Tables 4.2.6.8 and 6.1.1.4'

loop_
_geom_angle_atom_site_label_1
_geom_angle_atom_site_label_2
_geom_angle_atom_site_label_3
_geom_angle
_geom_angle_site_symmetry_1
_geom_angle_site_symmetry_3
_geom_angle_publ_flag
N3 Cu1 N7 178.0(4) . . ?
N6 Cu2 N12 169.0(4) . 3_677 ?
O1 Si O1 180.0(8) 3_666 . ?
O1 Si O1' 116.1(5) 3_666 . ?
O1 Si O1' 63.9(5) . . ?
O1 Si O1' 63.9(5) 3_666 3_666 ?
O1 Si O1' 116.1(5) . 3_666 ?
O1' Si O1' 180.0(6) . 3_666 ?
O1 Si O2 66.9(5) 3_666 3_666 ?
O1 Si O2 113.1(5) . 3_666 ?
O1' Si O2 74.6(5) . 3_666 ?
O1' Si O2 105.4(5) 3_666 3_666 ?
O1 Si O2 113.1(5) 3_666 . ?
O1 Si O2 66.9(5) . . ?
O1' Si O2 105.4(5) . . ?
O1' Si O2 74.6(5) 3_666 . ?
O2 Si O2 180.000(2) 3_666 . ?
O1 Si O2' 113.4(5) 3_666 . ?
O1 Si O2' 66.6(5) . . ?
O1' Si O2' 105.3(5) . . ?
O1' Si O2' 74.7(5) 3_666 . ?
O2 Si O2' 77.8(5) 3_666 . ?
O2 Si O2' 102.2(5) . . ?
O1 Si O2' 66.6(5) 3_666 3_666 ?
O1 Si O2' 113.4(5) . 3_666 ?
O1' Si O2' 74.7(5) . 3_666 ?
O1' Si O2' 105.3(5) 3_666 3_666 ?
O2 Si O2' 102.2(5) 3_666 3_666 ?
O2 Si O2' 77.8(5) . 3_666 ?
O2' Si O2' 180.0(7) . 3_666 ?
O20 Mo1 O5 103.1(5) . . ?
O20 Mo1 O4 101.4(4) . . ?
O5 Mo1 O4 91.9(3) . . ?
O20 Mo1 O6 101.7(4) . . ?
O5 Mo1 O6 89.0(3) . . ?
O4 Mo1 O6 156.1(4) . . ?
O20 Mo1 O3 100.8(4) . . ?
O5 Mo1 O3 155.9(4) . . ?
O4 Mo1 O3 85.7(2) . . ?
O6 Mo1 O3 83.8(3) . . ?
O20 Mo1 O1' 162.1(4) . . ?
O5 Mo1 O1' 66.0(4) . . ?
O4 Mo1 O1' 93.4(3) . . ?
O6 Mo1 O1' 65.3(4) . . ?
O3 Mo1 O1' 90.2(3) . . ?
O13 Mo2 O6 103.6(4) . . ?
O13 Mo2 O12 99.6(4) . . ?
O6 Mo2 O12 91.8(4) . . ?
O13 Mo2 O7 101.6(4) . . ?
O6 Mo2 O7 88.3(3) . . ?
O12 Mo2 O7 158.2(4) . . ?
O13 Mo2 O14 98.0(4) . . ?
O6 Mo2 O14 158.3(5) . . ?
O12 Mo2 O14 86.6(3) . . ?
O7 Mo2 O14 85.4(4) . . ?
O13 Mo2 O2 153.5(3) . 3_666 ?
O6 Mo2 O2 99.3(4) . 3_666 ?
O12 Mo2 O2 66.4(3) . 3_666 ?
O7 Mo2 O2 92.2(4) . 3_666 ?
O14 Mo2 O2 60.3(4) . 3_666 ?
O13 Mo2 O1' 161.4(3) . . ?
O6 Mo2 O1' 63.7(3) . . ?
O12 Mo2 O1' 94.6(4) . . ?
O7 Mo2 O1' 66.0(3) . . ?
O14 Mo2 O1' 94.9(4) . . ?
O2 Mo2 O1' 44.8(3) 3_666 . ?
O17 Mo3 O14 102.7(5) . 3_666 ?
O17 Mo3 O10 101.1(3) . . ?
O14 Mo3 O10 92.0(3) 3_666 . ?
O17 Mo3 O9 101.9(5) . . ?
O14 Mo3 O9 88.0(3) 3_666 . ?
O10 Mo3 O9 156.4(5) . . ?
O17 Mo3 O4 98.2(3) . . ?
O14 Mo3 O4 158.8(5) 3_666 . ?
O10 Mo3 O4 87.4(2) . . ?
O9 Mo3 O4 84.1(3) . . ?
O17 Mo3 O2 161.2(4) . . ?
O14 Mo3 O2 65.2(5) 3_666 . ?
O10 Mo3 O2 94.0(3) . . ?
O9 Mo3 O2 64.7(4) . . ?
O4 Mo3 O2 93.7(3) . . ?
O16 Mo4 O15 101.0(4) . . ?
O16 Mo4 O7 100.3(4) . . ?
O15 Mo4 O7 92.0(4) . . ?
O16 Mo4 O8 100.6(4) . . ?
O15 Mo4 O8 89.9(4) . . ?
O7 Mo4 O8 158.2(4) . . ?
O16 Mo4 O5 100.5(4) . . ?
O15 Mo4 O5 158.5(4) . . ?
O7 Mo4 O5 86.3(3) . . ?
O8 Mo4 O5 84.0(4) . . ?
O16 Mo4 O2' 157.5(3) . 3_666 ?
O15 Mo4 O2' 62.0(4) . 3_666 ?
O7 Mo4 O2' 95.2(4) . 3_666 ?
O8 Mo4 O2' 66.8(4) . 3_666 ?
O5 Mo4 O2' 96.7(4) . 3_666 ?
O16 Mo4 O1' 157.4(3) . . ?
O15 Mo4 O1' 97.5(4) . . ?
O7 Mo4 O1' 66.0(3) . . ?
O8 Mo4 O1' 92.3(4) . . ?
O5 Mo4 O1' 62.2(3) . . ?
O2' Mo4 O1' 45.1(3) 3_666 . ?
O18 Mo5 O11 104.1(5) . . ?
O18 Mo5 O3 102.5(3) . . ?
O11 Mo5 O3 94.3(3) . . ?
O18 Mo5 O10 99.0(4) . . ?
O11 Mo5 O10 156.1(4) . . ?
O3 Mo5 O10 86.7(2) . . ?
O18 Mo5 O15 100.5(4) . 3_666 ?
O11 Mo5 O15 87.8(4) . 3_666 ?
O3 Mo5 O15 155.6(4) . 3_666 ?
O10 Mo5 O15 81.8(3) . 3_666 ?
O18 Mo5 O2' 160.3(4) . . ?
O11 Mo5 O2' 66.4(4) . . ?
O3 Mo5 O2' 95.6(3) . . ?
O10 Mo5 O2' 89.7(3) . . ?
O15 Mo5 O2' 63.0(4) 3_666 . ?
O19 Mo6 O9 100.6(4) . . ?
O19 Mo6 O8 100.1(4) . . ?
O9 Mo6 O8 90.5(4) . . ?
O19 Mo6 O12 102.7(4) . 3_666 ?
O9 Mo6 O12 87.6(3) . 3_666 ?
O8 Mo6 O12 157.1(4) . 3_666 ?
O19 Mo6 O11 103.2(4) . 3_666 ?
O9 Mo6 O11 156.2(5) . 3_666 ?
O8 Mo6 O11 87.5(4) . 3_666 ?
O12 Mo6 O11 85.2(4) 3_666 3_666 ?
N2 C1 N3 115.6(9) . . ?
N2 C1 H1 122.2 . . ?
N3 C1 H1 122.2 . . ?
N1 C2 N3 109.6(10) . . ?
N1 C2 H2 125.2 . . ?
N3 C2 H2 125.2 . . ?
C4 C3 N1 112.5(9) . . ?
C4 C3 H3A 109.1 . . ?
N1 C3 H3A 109.1 . . ?
C4 C3 H3B 109.1 . . ?
N1 C3 H3B 109.1 . . ?
H3A C3 H3B 107.8 . . ?
C5 C4 C3 118.3(11) . . ?
C5 C4 O21 98.6(12) . . ?
C3 C4 O21 104.1(11) . . ?
C5 C4 C8 114.2(11) . . ?
C3 C4 C8 112.7(10) . . ?
O21 C4 C8 106.6(12) . . ?
C4 C5 N4 113.3(10) . . ?
C4 C5 H5A 108.9 . . ?
N4 C5 H5A 108.9 . . ?
C4 C5 H5B 108.9 . . ?
N4 C5 H5B 108.9 . . ?
H5A C5 H5B 107.7 . . ?
N5 C6 N6 115.7(11) . . ?
N5 C6 H6 122.2 . . ?
N6 C6 H6 122.2 . . ?
N4 C7 N6 111.0(10) . . ?
N4 C7 H7 124.5 . . ?
N6 C7 H7 124.5 . . ?
C13 C8 C9 113.1(11) . . ?
C13 C8 C4 127.4(12) . . ?
C9 C8 C4 119.4(12) . . ?
C10 C9 C8 124.0(14) . . ?
C10 C9 H9 118.0 . . ?
C8 C9 H9 118.0 . . ?
C9 C10 C11 118.3(15) . . ?
C9 C10 H10 120.9 . . ?
C11 C10 H10 120.9 . . ?
C12 C11 C10 121.5(13) . . ?
C12 C11 F2 119.1(13) . . ?
C10 C11 F2 119.3(14) . . ?
C11 C12 C13 117.6(12) . . ?
C11 C12 H12 121.2 . . ?
C13 C12 H12 121.2 . . ?
F1 C13 C8 115.8(12) . . ?
F1 C13 C12 118.2(12) . . ?
C8 C13 C12 125.5(12) . . ?
N7 C14 N9 115.2(12) . . ?
N7 C14 H14 122.4 . . ?
N9 C14 H14 122.4 . . ?
N8 C15 N7 111.0(11) . . ?
N8 C15 H15 124.5 . . ?
N7 C15 H15 124.5 . . ?
N8 C16 C17 111.4(8) . . ?
N8 C16 H16A 109.3 . . ?
C17 C16 H16A 109.3 . . ?
N8 C16 H16B 109.3 . . ?
C17 C16 H16B 109.3 . . ?
H16A C16 H16B 108.0 . . ?
O22 C17 C18 105.6(8) . . ?
O22 C17 C16 110.3(10) . . ?
C18 C17 C16 110.6(10) . . ?
O22 C17 C21 109.7(10) . . ?
C18 C17 C21 112.3(9) . . ?
C16 C17 C21 108.4(8) . . ?
N10 C18 C17 112.4(8) . . ?
N10 C18 H18A 109.1 . . ?
C17 C18 H18A 109.1 . . ?
N10 C18 H18B 109.1 . . ?
C17 C18 H18B 109.1 . . ?
H18A C18 H18B 107.9 . . ?
N10 C19 N12 111.3(9) . . ?
N10 C19 H19 124.4 . . ?
N12 C19 H19 124.4 . . ?
N11 C20 N12 114.1(9) . . ?
N11 C20 H20 123.0 . . ?
N12 C20 H20 123.0 . . ?
C22 C21 C26 120.0 . . ?
C22 C21 C17 119.3(10) . . ?
C26 C21 C17 120.7(10) . . ?
C23 C22 C21 120.0 . . ?
C23 C22 H22 120.0 . . ?
C21 C22 H22 120.0 . . ?
C22 C23 C24 120.0 . . ?
C22 C23 H23 120.0 . . ?
C24 C23 H23 120.0 . . ?
F3 C24 C25 124.1(15) . . ?
F3 C24 C23 115.8(15) . . ?
C25 C24 C23 120.0 . . ?
C24 C25 C26 120.0 . . ?
C24 C25 H25 120.0 . . ?
C26 C25 H25 120.0 . . ?
F4 C26 C25 120.8(12) . . ?
F4 C26 C21 118.9(12) . . ?
C25 C26 C21 120.0 . . ?
Si O1 O1' 62.2(5) . . ?
Si O1 O2' 62.7(5) . . ?
O1' O1 O2' 101.8(7) . . ?
Si O1 O2 62.4(5) . . ?
O1' O1 O2 101.4(7) . . ?
O2' O1 O2 97.5(7) . . ?
Si O1' O1 53.9(5) . . ?
Si O1' Mo1 131.0(5) . . ?
O1 O1' Mo1 77.2(5) . . ?
Si O1' Mo2 120.8(5) . . ?
O1 O1' Mo2 132.4(6) . . ?
Mo1 O1' Mo2 92.3(3) . . ?
Si O1' Mo4 120.0(5) . . ?
O1 O1' Mo4 136.5(6) . . ?
Mo1 O1' Mo4 92.7(3) . . ?
Mo2 O1' Mo4 89.6(3) . . ?
Si O2 O1 50.7(4) . . ?
Si O2 Mo3 129.0(5) . . ?
O1 O2 Mo3 78.3(5) . . ?
Si O2 Mo2 119.6(5) . 3_666 ?
O1 O2 Mo2 139.2(6) . 3_666 ?
Mo3 O2 Mo2 96.3(3) . 3_666 ?
Si O2' O1 50.7(4) . . ?
Si O2' Mo5 129.1(5) . . ?
O1 O2' Mo5 78.4(5) . . ?
Si O2' Mo4 120.3(5) . 3_666 ?
O1 O2' Mo4 135.6(6) . 3_666 ?
Mo5 O2' Mo4 96.2(3) . 3_666 ?
Mo5 O3 Mo1 140.0(4) . . ?
Mo1 O4 Mo3 138.1(3) . . ?
Mo1 O5 Mo4 138.4(5) . . ?
Mo2 O6 Mo1 137.6(5) . . ?
Mo4 O7 Mo2 138.3(4) . . ?
Mo6 O8 Mo4 137.0(5) . . ?
Mo6 O9 Mo3 139.6(6) . . ?
Mo3 O10 Mo5 139.4(3) . . ?
Mo5 O11 Mo6 138.9(6) . 3_666 ?
Mo2 O12 Mo6 138.1(4) . 3_666 ?
Mo3 O14 Mo2 137.8(7) 3_666 . ?
Mo4 O15 Mo5 137.5(5) . 3_666 ?
C4 O21 H21 109.5 . . ?
C17 O22 H17 109.5 . . ?
C2 N1 N2 111.2(8) . . ?
C2 N1 C3 127.8(9) . . ?
N2 N1 C3 120.7(9) . . ?
C1 N2 N1 102.1(9) . . ?
C1 N3 C2 101.5(9) . . ?
C1 N3 Cu1 130.2(7) . . ?
C2 N3 Cu1 127.9(8) . . ?
C7 N4 N5 110.3(9) . . ?
C7 N4 C5 132.1(12) . . ?
N5 N4 C5 117.5(12) . . ?
C6 N5 N4 102.3(10) . . ?
C7 N6 C6 100.7(10) . . ?
C7 N6 Cu2 127.1(8) . . ?
C6 N6 Cu2 132.0(8) . . ?
C15 N7 C14 102.8(11) . . ?
C15 N7 Cu1 127.4(9) . . ?
C14 N7 Cu1 129.8(9) . . ?
C15 N8 N9 109.6(9) . . ?
C15 N8 C16 130.1(11) . . ?
N9 N8 C16 120.3(10) . . ?
C14 N9 N8 101.4(10) . . ?
C19 N10 N11 109.3(8) . . ?
C19 N10 C18 129.2(8) . . ?
N11 N10 C18 121.5(8) . . ?
C20 N11 N10 103.6(8) . . ?
C19 N12 C20 101.8(8) . . ?
C19 N12 Cu2 128.8(7) . 3_677 ?
C20 N12 Cu2 129.4(7) . 3_677 ?

loop_
_geom_bond_atom_site_label_1
_geom_bond_atom_site_label_2
_geom_bond_distance
_geom_bond_site_symmetry_2
_geom_bond_publ_flag
Cu1 N3 1.877(9) . ?
Cu1 N7 1.880(10) . ?
Cu2 N6 1.870(9) . ?
Cu2 N12 1.881(8) 3_677 ?
Si O1 1.396(11) 3_666 ?
Si O1 1.396(11) . ?
Si O1' 1.527(9) . ?
Si O1' 1.527(9) 3_666 ?
Si O2 1.597(9) 3_666 ?
Si O2 1.597(9) . ?
Si O2' 1.601(9) . ?
Si O2' 1.601(9) 3_666 ?
Mo1 O20 1.652(7) . ?
Mo1 O5 1.848(7) . ?
Mo1 O4 1.879(6) . ?
Mo1 O6 1.936(7) . ?
Mo1 O3 1.973(6) . ?
Mo1 O1' 2.390(10) . ?
Mo2 O13 1.663(5) . ?
Mo2 O6 1.850(9) . ?
Mo2 O12 1.888(7) . ?
Mo2 O7 1.893(7) . ?
Mo2 O14 1.969(10) . ?
Mo2 O2 2.468(9) 3_666 ?
Mo2 O1' 2.506(9) . ?
Mo3 O17 1.682(7) . ?
Mo3 O14 1.845(7) 3_666 ?
Mo3 O10 1.853(6) . ?
Mo3 O9 1.932(7) . ?
Mo3 O4 1.956(6) . ?
Mo3 O2 2.307(10) . ?
Mo4 O16 1.698(7) . ?
Mo4 O15 1.854(10) . ?
Mo4 O7 1.889(7) . ?
Mo4 O8 1.920(9) . ?
Mo4 O5 1.943(9) . ?
Mo4 O2' 2.440(9) 3_666 ?
Mo4 O1' 2.509(9) . ?
Mo5 O18 1.651(7) . ?
Mo5 O11 1.834(7) . ?
Mo5 O3 1.847(6) . ?
Mo5 O10 1.957(5) . ?
Mo5 O15 1.961(10) 3_666 ?
Mo5 O2' 2.337(9) . ?
Mo6 O19 1.658(5) . ?
Mo6 O9 1.865(10) . ?
Mo6 O8 1.881(9) . ?
Mo6 O12 1.940(7) 3_666 ?
Mo6 O11 1.955(9) 3_666 ?
C1 N2 1.301(14) . ?
C1 N3 1.354(13) . ?
C1 H1 0.9300 . ?
C2 N1 1.300(13) . ?
C2 N3 1.359(13) . ?
C2 H2 0.9300 . ?
C3 C4 1.479(14) . ?
C3 N1 1.482(13) . ?
C3 H3A 0.9700 . ?
C3 H3B 0.9700 . ?
C4 C5 1.442(17) . ?
C4 O21 1.522(18) . ?
C4 C8 1.525(15) . ?
C5 N4 1.464(13) . ?
C5 H5A 0.9700 . ?
C5 H5B 0.9700 . ?
C6 N5 1.307(14) . ?
C6 N6 1.354(14) . ?
C6 H6 0.9300 . ?
C7 N4 1.306(15) . ?
C7 N6 1.342(13) . ?
C7 H7 0.9300 . ?
C8 C13 1.337(16) . ?
C8 C9 1.375(18) . ?
C9 C10 1.34(2) . ?
C9 H9 0.9300 . ?
C10 C11 1.351(19) . ?
C10 H10 0.9300 . ?
C11 C12 1.313(17) . ?
C11 F2 1.376(14) . ?
C12 C13 1.365(16) . ?
C12 H12 0.9300 . ?
C13 F1 1.294(14) . ?
C14 N7 1.323(15) . ?
C14 N9 1.332(16) . ?
C14 H14 0.9300 . ?
C15 N8 1.311(14) . ?
C15 N7 1.321(14) . ?
C15 H15 0.9300 . ?
C16 N8 1.457(14) . ?
C16 C17 1.539(15) . ?
C16 H16A 0.9700 . ?
C16 H16B 0.9700 . ?
C17 O22 1.397(13) . ?
C17 C18 1.504(13) . ?
C17 C21 1.551(13) . ?
C18 N10 1.470(12) . ?
C18 H18A 0.9700 . ?
C18 H18B 0.9700 . ?
C19 N10 1.297(12) . ?
C19 N12 1.320(12) . ?
C19 H19 0.9300 . ?
C20 N11 1.282(13) . ?
C20 N12 1.367(13) . ?
C20 H20 0.9300 . ?
C21 C22 1.3900 . ?
C21 C26 1.3900 . ?
C22 C23 1.3900 . ?
C22 H22 0.9300 . ?
C23 C24 1.3900 . ?
C23 H23 0.9300 . ?
C24 F3 1.38(2) . ?
C24 C25 1.3900 . ?
C25 C26 1.3900 . ?
C25 H25 0.9300 . ?
C26 F4 1.316(14) . ?
O1 O1' 1.552(13) . ?
O1 O2' 1.654(13) . ?
O1 O2 1.658(12) . ?
O2 Mo2 2.468(9) 3_666 ?
O2' Mo4 2.440(9) 3_666 ?
O11 Mo6 1.955(9) 3_666 ?
O12 Mo6 1.940(7) 3_666 ?
O14 Mo3 1.845(7) 3_666 ?
O15 Mo5 1.961(10) 3_666 ?
O21 H21 0.8200 . ?
O22 H17 0.8200 . ?
N1 N2 1.357(11) . ?
N4 N5 1.342(14) . ?
N8 N9 1.360(13) . ?
N10 N11 1.356(10) . ?
N12 Cu2 1.881(8) 3_677 ?

loop_
_geom_torsion_atom_site_label_1
_geom_torsion_atom_site_label_2
_geom_torsion_atom_site_label_3
_geom_torsion_atom_site_label_4
_geom_torsion
_geom_torsion_site_symmetry_1
_geom_torsion_site_symmetry_2
_geom_torsion_site_symmetry_3
_geom_torsion_site_symmetry_4
_geom_torsion_publ_flag
N1 C3 C4 C5 36.2(19) . . . . ?
N1 C3 C4 O21 -71.8(13) . . . . ?
N1 C3 C4 C8 173.1(11) . . . . ?
C3 C4 C5 N4 174.2(12) . . . . ?
O21 C4 C5 N4 -74.6(15) . . . . ?
C8 C4 C5 N4 38(2) . . . . ?
C5 C4 C8 C13 79.7(17) . . . . ?
C3 C4 C8 C13 -59.0(18) . . . . ?
O21 C4 C8 C13 -172.6(12) . . . . ?
C5 C4 C8 C9 -96.5(16) . . . . ?
C3 C4 C8 C9 124.8(13) . . . . ?
O21 C4 C8 C9 11.1(15) . . . . ?
C13 C8 C9 C10 -2(2) . . . . ?
C4 C8 C9 C10 174.5(14) . . . . ?
C8 C9 C10 C11 1(2) . . . . ?
C9 C10 C11 C12 1(2) . . . . ?
C9 C10 C11 F2 -177.4(14) . . . . ?
C10 C11 C12 C13 -1(2) . . . . ?
F2 C11 C12 C13 177.2(12) . . . . ?
C9 C8 C13 F1 -170.1(12) . . . . ?
C4 C8 C13 F1 13.5(19) . . . . ?
C9 C8 C13 C12 2.0(19) . . . . ?
C4 C8 C13 C12 -174.4(12) . . . . ?
C11 C12 C13 F1 171.6(13) . . . . ?
C11 C12 C13 C8 0(2) . . . . ?
N8 C16 C17 O22 -65.2(13) . . . . ?
N8 C16 C17 C18 51.2(14) . . . . ?
N8 C16 C17 C21 174.6(10) . . . . ?
O22 C17 C18 N10 -67.8(10) . . . . ?
C16 C17 C18 N10 172.9(8) . . . . ?
C21 C17 C18 N10 51.7(12) . . . . ?
O22 C17 C21 C22 -4.7(11) . . . . ?
C18 C17 C21 C22 -121.8(9) . . . . ?
C16 C17 C21 C22 115.8(10) . . . . ?
O22 C17 C21 C26 177.2(7) . . . . ?
C18 C17 C21 C26 60.1(11) . . . . ?
C16 C17 C21 C26 -62.3(11) . . . . ?
C26 C21 C22 C23 0.0 . . . . ?
C17 C21 C22 C23 -178.1(9) . . . . ?
C21 C22 C23 C24 0.0 . . . . ?
C22 C23 C24 F3 176.3(15) . . . . ?
C22 C23 C24 C25 0.0 . . . . ?
F3 C24 C25 C26 -176.0(17) . . . . ?
C23 C24 C25 C26 0.0 . . . . ?
C24 C25 C26 F4 -174.0(13) . . . . ?
C24 C25 C26 C21 0.0 . . . . ?
C22 C21 C26 F4 174.1(12) . . . . ?
C17 C21 C26 F4 -7.8(12) . . . . ?
C22 C21 C26 C25 0.0 . . . . ?
C17 C21 C26 C25 178.1(9) . . . . ?
O1' Si O1 O1' 180.0 3_666 . . . ?
O2 Si O1 O1' 58.0(6) 3_666 . . . ?
O2 Si O1 O1' -122.0(6) . . . . ?
O2' Si O1 O1' 122.2(6) . . . . ?
O2' Si O1 O1' -57.8(6) 3_666 . . . ?
O1' Si O1 O2' -122.2(6) . . . . ?
O1' Si O1 O2' 57.8(6) 3_666 . . . ?
O2 Si O1 O2' -64.2(6) 3_666 . . . ?
O2 Si O1 O2' 115.8(6) . . . . ?
O2' Si O1 O2' 180.000(1) 3_666 . . . ?
O1' Si O1 O2 122.0(6) . . . . ?
O1' Si O1 O2 -58.0(6) 3_666 . . . ?
O2 Si O1 O2 180.000(1) 3_666 . . . ?
O2' Si O1 O2 -115.8(6) . . . . ?
O2' Si O1 O2 64.2(6) 3_666 . . . ?
O1 Si O1' O1 180.0 3_666 . . . ?
O2 Si O1' O1 -126.0(6) 3_666 . . . ?
O2 Si O1' O1 54.0(6) . . . . ?
O2' Si O1' O1 -53.6(6) . . . . ?
O2' Si O1' O1 126.4(6) 3_666 . . . ?
O1 Si O1' Mo1 177.0(6) 3_666 . . . ?
O1 Si O1' Mo1 -3.0(6) . . . . ?
O2 Si O1' Mo1 -129.0(7) 3_666 . . . ?
O2 Si O1' Mo1 51.0(7) . . . . ?
O2' Si O1' Mo1 -56.7(7) . . . . ?
O2' Si O1' Mo1 123.3(7) 3_666 . . . ?
O1 Si O1' Mo2 -57.5(7) 3_666 . . . ?
O1 Si O1' Mo2 122.5(7) . . . . ?
O2 Si O1' Mo2 -3.5(5) 3_666 . . . ?
O2 Si O1' Mo2 176.5(5) . . . . ?
O2' Si O1' Mo2 68.8(6) . . . . ?
O2' Si O1' Mo2 -111.2(6) 3_666 . . . ?
O1 Si O1' Mo4 52.0(7) 3_666 . . . ?
O1 Si O1' Mo4 -128.0(7) . . . . ?
O2 Si O1' Mo4 106.1(6) 3_666 . . . ?
O2 Si O1' Mo4 -73.9(6) . . . . ?
O2' Si O1' Mo4 178.4(5) . . . . ?
O2' Si O1' Mo4 -1.6(5) 3_666 . . . ?
O2' O1 O1' Si 50.2(5) . . . . ?
O2 O1 O1' Si -50.1(5) . . . . ?
Si O1 O1' Mo1 177.7(5) . . . . ?
O2' O1 O1' Mo1 -132.2(6) . . . . ?
O2 O1 O1' Mo1 127.6(6) . . . . ?
Si O1 O1' Mo2 -101.1(8) . . . . ?
O2' O1 O1' Mo2 -50.9(10) . . . . ?
O2 O1 O1' Mo2 -151.2(7) . . . . ?
Si O1 O1' Mo4 97.5(8) . . . . ?
O2' O1 O1' Mo4 147.6(7) . . . . ?
O2 O1 O1' Mo4 47.4(11) . . . . ?
O20 Mo1 O1' Si 175.2(9) . . . . ?
O5 Mo1 O1' Si -129.7(7) . . . . ?
O4 Mo1 O1' Si -39.1(7) . . . . ?
O6 Mo1 O1' Si 129.7(7) . . . . ?
O3 Mo1 O1' Si 46.7(7) . . . . ?
O20 Mo1 O1' O1 172.7(11) . . . . ?
O5 Mo1 O1' O1 -132.2(6) . . . . ?
O4 Mo1 O1' O1 -41.6(5) . . . . ?
O6 Mo1 O1' O1 127.2(5) . . . . ?
O3 Mo1 O1' O1 44.2(5) . . . . ?
O20 Mo1 O1' Mo2 39.6(13) . . . . ?
O5 Mo1 O1' Mo2 94.8(3) . . . . ?
O4 Mo1 O1' Mo2 -174.7(3) . . . . ?
O6 Mo1 O1' Mo2 -5.9(3) . . . . ?
O3 Mo1 O1' Mo2 -88.9(3) . . . . ?
O20 Mo1 O1' Mo4 -50.1(12) . . . . ?
O5 Mo1 O1' Mo4 5.0(3) . . . . ?
O4 Mo1 O1' Mo4 95.6(3) . . . . ?
O6 Mo1 O1' Mo4 -95.6(3) . . . . ?
O3 Mo1 O1' Mo4 -178.6(3) . . . . ?
O13 Mo2 O1' Si 174.3(8) . . . . ?
O6 Mo2 O1' Si -135.8(6) . . . . ?
O12 Mo2 O1' Si -46.1(6) . . . . ?
O7 Mo2 O1' Si 123.6(7) . . . . ?
O14 Mo2 O1' Si 40.8(6) . . . . ?
O2 Mo2 O1' Si 3.1(4) 3_666 . . . ?
O13 Mo2 O1' O1 -118.3(11) . . . . ?
O6 Mo2 O1' O1 -68.5(9) . . . . ?
O12 Mo2 O1' O1 21.2(9) . . . . ?
O7 Mo2 O1' O1 -169.0(10) . . . . ?
O14 Mo2 O1' O1 108.2(9) . . . . ?
O2 Mo2 O1' O1 70.5(9) 3_666 . . . ?
O13 Mo2 O1' Mo1 -43.6(11) . . . . ?
O6 Mo2 O1' Mo1 6.2(3) . . . . ?
O12 Mo2 O1' Mo1 95.9(3) . . . . ?
O7 Mo2 O1' Mo1 -94.4(4) . . . . ?
O14 Mo2 O1' Mo1 -177.1(3) . . . . ?
O2 Mo2 O1' Mo1 145.2(5) 3_666 . . . ?
O13 Mo2 O1' Mo4 49.0(11) . . . . ?
O6 Mo2 O1' Mo4 98.9(4) . . . . ?
O12 Mo2 O1' Mo4 -171.4(3) . . . . ?
O7 Mo2 O1' Mo4 -1.7(4) . . . . ?
O14 Mo2 O1' Mo4 -84.5(3) . . . . ?
O2 Mo2 O1' Mo4 -122.2(5) 3_666 . . . ?
O16 Mo4 O1' Si 179.8(8) . . . . ?
O15 Mo4 O1' Si -35.4(7) . . . . ?
O7 Mo4 O1' Si -124.3(7) . . . . ?
O8 Mo4 O1' Si 54.8(6) . . . . ?
O5 Mo4 O1' Si 136.8(7) . . . . ?
O2' Mo4 O1' Si 1.4(5) 3_666 . . . ?
O16 Mo4 O1' O1 112.1(12) . . . . ?
O15 Mo4 O1' O1 -103.0(10) . . . . ?
O7 Mo4 O1' O1 168.1(10) . . . . ?
O8 Mo4 O1' O1 -12.8(10) . . . . ?
O5 Mo4 O1' O1 69.2(9) . . . . ?
O2' Mo4 O1' O1 -66.2(9) 3_666 . . . ?
O16 Mo4 O1' Mo1 38.0(11) . . . . ?
O15 Mo4 O1' Mo1 -177.2(4) . . . . ?
O7 Mo4 O1' Mo1 94.0(4) . . . . ?
O8 Mo4 O1' Mo1 -87.0(4) . . . . ?
O5 Mo4 O1' Mo1 -4.9(3) . . . . ?
O2' Mo4 O1' Mo1 -140.3(5) 3_666 . . . ?
O16 Mo4 O1' Mo2 -54.2(11) . . . . ?
O15 Mo4 O1' Mo2 90.6(4) . . . . ?
O7 Mo4 O1' Mo2 1.7(4) . . . . ?
O8 Mo4 O1' Mo2 -179.2(3) . . . . ?
O5 Mo4 O1' Mo2 -97.2(3) . . . . ?
O2' Mo4 O1' Mo2 127.4(5) 3_666 . . . ?
O1 Si O2 O1 180.000(2) 3_666 . . . ?
O1' Si O2 O1 -52.2(6) . . . . ?
O1' Si O2 O1 127.8(6) 3_666 . . . ?
O2' Si O2 O1 57.7(6) . . . . ?
O2' Si O2 O1 -122.3(6) 3_666 . . . ?
O1 Si O2 Mo3 177.2(6) 3_666 . . . ?
O1 Si O2 Mo3 -2.8(6) . . . . ?
O1' Si O2 Mo3 -55.0(7) . . . . ?
O1' Si O2 Mo3 125.0(7) 3_666 . . . ?
O2' Si O2 Mo3 54.9(7) . . . . ?
O2' Si O2 Mo3 -125.1(7) 3_666 . . . ?
O1 Si O2 Mo2 48.7(7) 3_666 . . 3_666 ?
O1 Si O2 Mo2 -131.3(7) . . . 3_666 ?
O1' Si O2 Mo2 176.5(5) . . . 3_666 ?
O1' Si O2 Mo2 -3.5(5) 3_666 . . 3_666 ?
O2' Si O2 Mo2 -73.6(6) . . . 3_666 ?
O2' Si O2 Mo2 106.4(6) 3_666 . . 3_666 ?
O1' O1 O2 Si 50.0(6) . . . . ?
O2' O1 O2 Si -53.7(5) . . . . ?
Si O1 O2 Mo3 177.8(5) . . . . ?
O1' O1 O2 Mo3 -132.3(6) . . . . ?
O2' O1 O2 Mo3 124.0(6) . . . . ?
Si O1 O2 Mo2 91.6(9) . . . 3_666 ?
O1' O1 O2 Mo2 141.6(8) . . . 3_666 ?
O2' O1 O2 Mo2 37.9(11) . . . 3_666 ?
O17 Mo3 O2 Si 174.4(8) . . . . ?
O14 Mo3 O2 Si -132.9(7) 3_666 . . . ?
O10 Mo3 O2 Si -42.4(6) . . . . ?
O9 Mo3 O2 Si 127.0(7) . . . . ?
O4 Mo3 O2 Si 45.2(6) . . . . ?
O17 Mo3 O2 O1 172.1(9) . . . . ?
O14 Mo3 O2 O1 -135.1(6) 3_666 . . . ?
O10 Mo3 O2 O1 -44.7(5) . . . . ?
O9 Mo3 O2 O1 124.8(6) . . . . ?
O4 Mo3 O2 O1 43.0(5) . . . . ?
O17 Mo3 O2 Mo2 -48.8(11) . . . 3_666 ?
O14 Mo3 O2 Mo2 3.9(3) 3_666 . . 3_666 ?
O10 Mo3 O2 Mo2 94.3(3) . . . 3_666 ?
O9 Mo3 O2 Mo2 -96.2(4) . . . 3_666 ?
O4 Mo3 O2 Mo2 -178.0(3) . . . 3_666 ?
O1 Si O2' O1 180.000(1) 3_666 . . . ?
O1' Si O2' O1 52.0(6) . . . . ?
O1' Si O2' O1 -128.0(6) 3_666 . . . ?
O2 Si O2' O1 122.1(6) 3_666 . . . ?
O2 Si O2' O1 -57.9(6) . . . . ?
O1 Si O2' Mo5 176.8(6) 3_666 . . . ?
O1 Si O2' Mo5 -3.2(6) . . . . ?
O1' Si O2' Mo5 48.9(7) . . . . ?
O1' Si O2' Mo5 -131.1(7) 3_666 . . . ?
O2 Si O2' Mo5 118.9(7) 3_666 . . . ?
O2 Si O2' Mo5 -61.1(7) . . . . ?
O1 Si O2' Mo4 -53.7(7) 3_666 . . 3_666 ?
O1 Si O2' Mo4 126.3(7) . . . 3_666 ?
O1' Si O2' Mo4 178.3(5) . . . 3_666 ?
O1' Si O2' Mo4 -1.7(5) 3_666 . . 3_666 ?
O2 Si O2' Mo4 -111.6(6) 3_666 . . 3_666 ?
O2 Si O2' Mo4 68.4(6) . . . 3_666 ?
O1' O1 O2' Si -49.9(5) . . . . ?
O2 O1 O2' Si 53.5(5) . . . . ?
Si O1 O2' Mo5 177.5(5) . . . . ?
O1' O1 O2' Mo5 127.6(6) . . . . ?
O2 O1 O2' Mo5 -129.0(6) . . . . ?
Si O1 O2' Mo4 -95.5(8) . . . 3_666 ?
O1' O1 O2' Mo4 -145.3(7) . . . 3_666 ?
O2 O1 O2' Mo4 -41.9(10) . . . 3_666 ?
O18 Mo5 O2' Si 167.2(8) . . . . ?
O11 Mo5 O2' Si -128.3(7) . . . . ?
O3 Mo5 O2' Si -36.0(7) . . . . ?
O10 Mo5 O2' Si 50.7(6) . . . . ?
O15 Mo5 O2' Si 131.7(8) 3_666 . . . ?
O18 Mo5 O2' O1 164.7(9) . . . . ?
O11 Mo5 O2' O1 -130.8(6) . . . . ?
O3 Mo5 O2' O1 -38.5(5) . . . . ?
O10 Mo5 O2' O1 48.2(5) . . . . ?
O15 Mo5 O2' O1 129.2(6) 3_666 . . . ?
O18 Mo5 O2' Mo4 29.3(12) . . . 3_666 ?
O11 Mo5 O2' Mo4 93.8(4) . . . 3_666 ?
O3 Mo5 O2' Mo4 -173.9(3) . . . 3_666 ?
O10 Mo5 O2' Mo4 -87.2(3) . . . 3_666 ?
O15 Mo5 O2' Mo4 -6.2(3) 3_666 . . 3_666 ?
O18 Mo5 O3 Mo1 -154.0(6) . . . . ?
O11 Mo5 O3 Mo1 100.5(6) . . . . ?
O10 Mo5 O3 Mo1 -55.5(5) . . . . ?
O15 Mo5 O3 Mo1 6.5(11) 3_666 . . . ?
O2' Mo5 O3 Mo1 33.8(6) . . . . ?
O20 Mo1 O3 Mo5 158.4(6) . . . . ?
O5 Mo1 O3 Mo5 -27.4(10) . . . . ?
O4 Mo1 O3 Mo5 57.7(5) . . . . ?
O6 Mo1 O3 Mo5 -100.8(6) . . . . ?
O1' Mo1 O3 Mo5 -35.7(6) . . . . ?
O20 Mo1 O4 Mo3 -156.3(5) . . . . ?
O5 Mo1 O4 Mo3 99.9(6) . . . . ?
O6 Mo1 O4 Mo3 8.0(10) . . . . ?
O3 Mo1 O4 Mo3 -56.1(5) . . . . ?
O1' Mo1 O4 Mo3 33.9(5) . . . . ?
O17 Mo3 O4 Mo1 157.8(5) . . . . ?
O14 Mo3 O4 Mo1 -32.1(11) 3_666 . . . ?
O10 Mo3 O4 Mo1 56.9(5) . . . . ?
O9 Mo3 O4 Mo1 -101.0(6) . . . . ?
O2 Mo3 O4 Mo1 -36.9(5) . . . . ?
O20 Mo1 O5 Mo4 155.2(7) . . . . ?
O4 Mo1 O5 Mo4 -102.7(6) . . . . ?
O6 Mo1 O5 Mo4 53.4(7) . . . . ?
O3 Mo1 O5 Mo4 -18.9(11) . . . . ?
O1' Mo1 O5 Mo4 -9.8(6) . . . . ?
O16 Mo4 O5 Mo1 -154.9(7) . . . . ?
O15 Mo4 O5 Mo1 31.1(13) . . . . ?
O7 Mo4 O5 Mo1 -55.1(7) . . . . ?
O8 Mo4 O5 Mo1 105.4(7) . . . . ?
O2' Mo4 O5 Mo1 39.7(7) 3_666 . . . ?
O1' Mo4 O5 Mo1 9.7(6) . . . . ?
O13 Mo2 O6 Mo1 154.0(6) . . . . ?
O12 Mo2 O6 Mo1 -105.7(7) . . . . ?
O7 Mo2 O6 Mo1 52.5(7) . . . . ?
O14 Mo2 O6 Mo1 -20.5(13) . . . . ?
O2 Mo2 O6 Mo1 -39.4(7) 3_666 . . . ?
O1' Mo2 O6 Mo1 -11.4(6) . . . . ?
O20 Mo1 O6 Mo2 -155.2(7) . . . . ?
O5 Mo1 O6 Mo2 -52.0(7) . . . . ?
O4 Mo1 O6 Mo2 40.4(10) . . . . ?
O3 Mo1 O6 Mo2 105.0(7) . . . . ?
O1' Mo1 O6 Mo2 11.8(6) . . . . ?
O16 Mo4 O7 Mo2 157.7(8) . . . . ?
O15 Mo4 O7 Mo2 -100.8(9) . . . . ?
O8 Mo4 O7 Mo2 -5.9(18) . . . . ?
O5 Mo4 O7 Mo2 57.7(9) . . . . ?
O2' Mo4 O7 Mo2 -38.7(9) 3_666 . . . ?
O1' Mo4 O7 Mo2 -3.4(7) . . . . ?
O13 Mo2 O7 Mo4 -162.0(8) . . . . ?
O6 Mo2 O7 Mo4 -58.4(9) . . . . ?
O12 Mo2 O7 Mo4 32.1(17) . . . . ?
O14 Mo2 O7 Mo4 100.8(9) . . . . ?
O2 Mo2 O7 Mo4 40.8(9) 3_666 . . . ?
O1' Mo2 O7 Mo4 3.4(7) . . . . ?
O19 Mo6 O8 Mo4 -156.6(7) . . . . ?
O9 Mo6 O8 Mo4 102.6(8) . . . . ?
O12 Mo6 O8 Mo4 17.7(16) 3_666 . . . ?
O11 Mo6 O8 Mo4 -53.7(8) 3_666 . . . ?
O16 Mo4 O8 Mo6 155.2(7) . . . . ?
O15 Mo4 O8 Mo6 54.0(8) . . . . ?
O7 Mo4 O8 Mo6 -41.2(16) . . . . ?
O5 Mo4 O8 Mo6 -105.3(8) . . . . ?
O2' Mo4 O8 Mo6 -5.3(6) 3_666 . . . ?
O1' Mo4 O8 Mo6 -43.5(8) . . . . ?
O19 Mo6 O9 Mo3 155.1(8) . . . . ?
O8 Mo6 O9 Mo3 -104.5(9) . . . . ?
O12 Mo6 O9 Mo3 52.7(9) 3_666 . . . ?
O11 Mo6 O9 Mo3 -19.7(15) 3_666 . . . ?
O17 Mo3 O9 Mo6 -156.5(9) . . . . ?
O14 Mo3 O9 Mo6 -53.9(10) 3_666 . . . ?
O10 Mo3 O9 Mo6 36.6(13) . . . . ?
O4 Mo3 O9 Mo6 106.3(9) . . . . ?
O2 Mo3 O9 Mo6 9.5(8) . . . . ?
O17 Mo3 O10 Mo5 -151.9(6) . . . . ?
O14 Mo3 O10 Mo5 104.8(7) 3_666 . . . ?
O9 Mo3 O10 Mo5 15.0(11) . . . . ?
O4 Mo3 O10 Mo5 -54.0(5) . . . . ?
O2 Mo3 O10 Mo5 39.5(6) . . . . ?
O18 Mo5 O10 Mo3 156.2(6) . . . . ?
O11 Mo5 O10 Mo3 -39.1(11) . . . . ?
O3 Mo5 O10 Mo3 54.1(6) . . . . ?
O15 Mo5 O10 Mo3 -104.3(6) 3_666 . . . ?
O2' Mo5 O10 Mo3 -41.5(6) . . . . ?
O18 Mo5 O11 Mo6 156.5(7) . . . 3_666 ?
O3 Mo5 O11 Mo6 -99.4(7) . . . 3_666 ?
O10 Mo5 O11 Mo6 -7.8(14) . . . 3_666 ?
O15 Mo5 O11 Mo6 56.2(8) 3_666 . . 3_666 ?
O2' Mo5 O11 Mo6 -5.2(6) . . . 3_666 ?
O13 Mo2 O12 Mo6 -153.7(9) . . . 3_666 ?
O6 Mo2 O12 Mo6 102.2(9) . . . 3_666 ?
O7 Mo2 O12 Mo6 12.4(18) . . . 3_666 ?
O14 Mo2 O12 Mo6 -56.1(10) . . . 3_666 ?
O2 Mo2 O12 Mo6 2.8(8) 3_666 . . 3_666 ?
O1' Mo2 O12 Mo6 38.5(9) . . . 3_666 ?
O13 Mo2 O14 Mo3 156.7(8) . . . 3_666 ?
O6 Mo2 O14 Mo3 -28.7(14) . . . 3_666 ?
O12 Mo2 O14 Mo3 57.5(8) . . . 3_666 ?
O7 Mo2 O14 Mo3 -102.3(8) . . . 3_666 ?
O2 Mo2 O14 Mo3 -7.1(7) 3_666 . . 3_666 ?
O1' Mo2 O14 Mo3 -36.8(8) . . . 3_666 ?
O16 Mo4 O15 Mo5 -152.6(8) . . . 3_666 ?
O7 Mo4 O15 Mo5 106.5(8) . . . 3_666 ?
O8 Mo4 O15 Mo5 -51.8(8) . . . 3_666 ?
O5 Mo4 O15 Mo5 21.4(15) . . . 3_666 ?
O2' Mo4 O15 Mo5 11.7(6) 3_666 . . 3_666 ?
O1' Mo4 O15 Mo5 40.4(8) . . . 3_666 ?
N3 C2 N1 N2 -1.1(11) . . . . ?
N3 C2 N1 C3 -175.8(8) . . . . ?
C4 C3 N1 C2 80.4(14) . . . . ?
C4 C3 N1 N2 -93.8(13) . . . . ?
N3 C1 N2 N1 -0.4(12) . . . . ?
C2 N1 N2 C1 0.9(11) . . . . ?
C3 N1 N2 C1 176.0(9) . . . . ?
N2 C1 N3 C2 -0.2(12) . . . . ?
N2 C1 N3 Cu1 172.7(7) . . . . ?
N1 C2 N3 C1 0.8(11) . . . . ?
N1 C2 N3 Cu1 -172.3(6) . . . . ?
N6 C7 N4 N5 1.2(15) . . . . ?
N6 C7 N4 C5 -175.1(10) . . . . ?
C4 C5 N4 C7 69.5(19) . . . . ?
C4 C5 N4 N5 -106.6(16) . . . . ?
N6 C6 N5 N4 -0.8(16) . . . . ?
C7 N4 N5 C6 -0.2(14) . . . . ?
C5 N4 N5 C6 176.7(10) . . . . ?
N4 C7 N6 C6 -1.5(14) . . . . ?
N4 C7 N6 Cu2 173.8(8) . . . . ?
N5 C6 N6 C7 1.5(16) . . . . ?
N5 C6 N6 Cu2 -173.5(9) . . . . ?
N12 Cu2 N6 C7 -132.4(19) 3_677 . . . ?
N12 Cu2 N6 C6 41(3) 3_677 . . . ?
N8 C15 N7 C14 0.9(13) . . . . ?
N8 C15 N7 Cu1 -179.5(7) . . . . ?
N9 C14 N7 C15 -0.2(15) . . . . ?
N9 C14 N7 Cu1 -179.7(8) . . . . ?
N7 C15 N8 N9 -1.4(12) . . . . ?
N7 C15 N8 C16 -179.5(9) . . . . ?
C17 C16 N8 C15 82.0(13) . . . . ?
C17 C16 N8 N9 -96.0(13) . . . . ?
N7 C14 N9 N8 -0.6(15) . . . . ?
C15 N8 N9 C14 1.1(13) . . . . ?
C16 N8 N9 C14 179.5(10) . . . . ?
N12 C19 N10 N11 0.4(12) . . . . ?
N12 C19 N10 C18 -177.6(9) . . . . ?
C17 C18 N10 C19 82.9(12) . . . . ?
C17 C18 N10 N11 -94.9(10) . . . . ?
N12 C20 N11 N10 0.7(13) . . . . ?
C19 N10 N11 C20 -0.6(11) . . . . ?
C18 N10 N11 C20 177.6(9) . . . . ?
N10 C19 N12 C20 0.0(12) . . . . ?
N10 C19 N12 Cu2 -179.1(7) . . . 3_677 ?
N11 C20 N12 C19 -0.4(13) . . . . ?
N11 C20 N12 Cu2 178.6(8) . . . 3_677 ?
